data_4087933
loop_
_publ_author_name
'Galliamova, Lidiia A.'
'Varaksin, Mikhail V.'
'Chupakhin, Oleg N.'
'Slepukhin, Pavel A.'
'Charushin, Valery N.'

_publ_section_title
;
 Heterocyclic and Open-Chain Carboranes via Transition-Metal-Free C--H
 Functionalization of Mono- and Diazine-N-oxides
;
_journal_issue 21
_journal_name_full Organometallics
_journal_page_first 5285
_journal_paper_doi 10.1021/acs.organomet.5b00736
_journal_volume 34
_journal_year 2015
_chemical_formula_moiety 'C21 H19 B10 Cu F9 N2 O4'
_chemical_formula_sum 'C21 H19 B10 Cu F9 N2 O4'
_chemical_formula_weight 706.02
_space_group_crystal_system monoclinic
_space_group_IT_number 14
_space_group_name_Hall '-P 2yn'
_space_group_name_H-M_alt 'P 1 21/n 1'
_atom_sites_solution_hydrogens geom
_atom_sites_solution_primary iterative
_atom_sites_solution_secondary difmap
_audit_creation_date 2015-04-16
_audit_creation_method
;
  Olex2 1.2-ac2
  (compiled 2012.03.27 svn.r2268, GUI svn.r4156)
;
_cell_angle_alpha 90.00
_cell_angle_beta 90.309(3)
_cell_angle_gamma 90.00
_cell_formula_units_Z 4
_cell_length_a 11.9262(4)
_cell_length_b 19.0285(4)
_cell_length_c 12.8975(3)
_cell_measurement_reflns_used 4722
_cell_measurement_temperature 150.00(10)
_cell_measurement_theta_max 29.8520
_cell_measurement_theta_min 2.2460
_cell_volume 2926.89(13)
_computing_cell_refinement
;
CrysAlisPro, Agilent Technologies,
Version 1.171.36.32 (release 02-08-2013 CrysAlis171 .NET)
(compiled Aug  2 2013,16:46:58)
;
_computing_data_collection
;
CrysAlisPro, Agilent Technologies,
Version 1.171.36.32 (release 02-08-2013 CrysAlis171 .NET)
(compiled Aug  2 2013,16:46:58)
;
_computing_data_reduction
;
CrysAlisPro, Agilent Technologies,
Version 1.171.36.32 (release 02-08-2013 CrysAlis171 .NET)
(compiled Aug  2 2013,16:46:58)
;
_computing_molecular_graphics
;
O. V. Dolomanov, L. J. Bourhis, R. J. Gildea, J. A. K. Howard and H. Puschmann,
OLEX2: a complete structure solution, refinement and analysis program.
J. Appl. Cryst. (2009). 42, 339-341.
;
_computing_publication_material
;
O. V. Dolomanov, L. J. Bourhis, R. J. Gildea, J. A. K. Howard and H. Puschmann,
OLEX2: a complete structure solution, refinement and analysis program.
J. Appl. Cryst. (2009). 42, 339-341.
;
_computing_structure_refinement
;
SHELXL, G.M. Sheldrick, Acta Cryst.
(2008). A64, 112-122
;
_computing_structure_solution 'J. Appl. Cryst. (2007) 40, 786-790'
_diffrn_ambient_temperature 150.00(10)
_diffrn_detector_area_resol_mean 15.9555
_diffrn_measured_fraction_theta_full 0.9852
_diffrn_measured_fraction_theta_max 0.8598
_diffrn_measurement_details
;
#__ type_ start__ end____ width___ exp.time_
  1 omega  -18.00    8.00   1.0000  100.0000
omega____ theta____ kappa____ phi______ frames
    -      -20.6360  -99.0000  -60.0000 26

#__ type_ start__ end____ width___ exp.time_
  2 omega  -50.00   -6.00   1.0000  100.0000
omega____ theta____ kappa____ phi______ frames
    -      -20.6360   77.0000  120.0000 44

#__ type_ start__ end____ width___ exp.time_
  3 omega    2.00   94.00   1.0000  100.0000
omega____ theta____ kappa____ phi______ frames
    -       23.1360   38.0000  -30.0000 92

#__ type_ start__ end____ width___ exp.time_
  4 omega  -25.00    1.00   1.0000  100.0000
omega____ theta____ kappa____ phi______ frames
    -      -20.6362  -99.0000 -180.0000 26

#__ type_ start__ end____ width___ exp.time_
  5 omega  -11.00   63.00   1.0000  100.0000
omega____ theta____ kappa____ phi______ frames
    -       23.1362   19.0000  -90.0000 74
;
_diffrn_measurement_device_type 'Xcalibur, Eos'
_diffrn_measurement_method '\w scans'
_diffrn_orient_matrix_UB_11 -0.0526707000
_diffrn_orient_matrix_UB_12 -0.0065718000
_diffrn_orient_matrix_UB_13 0.0234256000
_diffrn_orient_matrix_UB_21 0.0258189000
_diffrn_orient_matrix_UB_22 0.0008474000
_diffrn_orient_matrix_UB_23 0.0496354000
_diffrn_orient_matrix_UB_31 -0.0100277000
_diffrn_orient_matrix_UB_32 0.0366763000
_diffrn_orient_matrix_UB_33 0.0030855000
_diffrn_radiation_monochromator graphite
_diffrn_radiation_type 'Mo K\a'
_diffrn_radiation_wavelength 0.7107
_diffrn_reflns_av_R_equivalents 0.0372
_diffrn_reflns_av_unetI/netI 0.0571
_diffrn_reflns_limit_h_max 15
_diffrn_reflns_limit_h_min -16
_diffrn_reflns_limit_k_max 26
_diffrn_reflns_limit_k_min -27
_diffrn_reflns_limit_l_max 18
_diffrn_reflns_limit_l_min -9
_diffrn_reflns_number 17535
_diffrn_reflns_theta_full 26.00
_diffrn_reflns_theta_max 30.88
_diffrn_reflns_theta_min 2.32
_diffrn_source 'Enhance (Mo) X-ray Source'
_exptl_absorpt_coefficient_mu 0.838
_exptl_absorpt_correction_T_max 1.00000
_exptl_absorpt_correction_T_min 0.87072
_exptl_absorpt_correction_type multi-scan
_exptl_absorpt_process_details
;
CrysAlisPro, Agilent Technologies,
Version 1.171.36.32 (release 02-08-2013 CrysAlis171 .NET)
(compiled Aug  2 2013,16:46:58)
Empirical absorption correction using spherical harmonics,
 implemented in SCALE3 ABSPACK scaling algorithm.
;
_exptl_crystal_colour blue
_exptl_crystal_colour_primary blue
_exptl_crystal_density_diffrn 1.602
_exptl_crystal_density_method 'not measured'
_exptl_crystal_description prism
_exptl_crystal_F_000 1404
_exptl_crystal_size_max 0.23
_exptl_crystal_size_mid 0.17
_exptl_crystal_size_min 0.06
_refine_diff_density_max 0.558
_refine_diff_density_min -0.521
_refine_diff_density_rms 0.072
_refine_ls_extinction_method none
_refine_ls_goodness_of_fit_ref 1.029
_refine_ls_hydrogen_treatment mixed
_refine_ls_matrix_type full
_refine_ls_number_parameters 451
_refine_ls_number_reflns 7951
_refine_ls_number_restraints 18
_refine_ls_restrained_S_all 1.029
_refine_ls_R_factor_all 0.0770
_refine_ls_R_factor_gt 0.0474
_refine_ls_shift/su_max 0.001
_refine_ls_shift/su_mean 0.000
_refine_ls_structure_factor_coef Fsqd
_refine_ls_weighting_details 'calc w=1/[\s^2^(Fo^2^)+(0.0800P)^2^+0.1000P] where P=(Fo^2^+2Fc^2^)/3'
_refine_ls_weighting_scheme calc
_refine_ls_wR_factor_gt 0.1239
_refine_ls_wR_factor_ref 0.1408
_reflns_number_gt 5741
_reflns_number_total 7951
_reflns_threshold_expression >2sigma(I)
_cod_data_source_file om5b00736_si_002.cif
_cod_data_source_block exp_430
_cod_original_cell_volume 2926.88(13)
_cod_database_code 4087933
_chemical_oxdiff_formula C10H10NO
_reflns_odcompleteness_completeness 98.52
_reflns_odcompleteness_iscentric 1
_reflns_odcompleteness_theta 28.22

loop_
_space_group_symop_id
_space_group_symop_operation_xyz
1 'x, y, z'
2 '-x+1/2, y+1/2, -z+1/2'
3 '-x, -y, -z'
4 'x-1/2, -y-1/2, z-1/2'

loop_
_atom_site_label
_atom_site_type_symbol
_atom_site_fract_x
_atom_site_fract_y
_atom_site_fract_z
_atom_site_U_iso_or_equiv
_atom_site_adp_type
_atom_site_occupancy
_atom_site_symmetry_multiplicity
_atom_site_calc_flag
_atom_site_refinement_flags
_atom_site_disorder_assembly
_atom_site_disorder_group
Cu1 Cu 0.13699(2) 0.571742(14) 0.91490(2) 0.02164(10) Uani 1 1 d . . .
F9 F -0.0016(2) 0.31725(10) 0.8301(2) 0.0921(10) Uani 1 1 d . . .
F8 F 0.0749(2) 0.37786(10) 0.71293(15) 0.0719(7) Uani 1 1 d . . .
F2 F 0.1570(2) 0.84612(9) 0.9334(2) 0.0752(8) Uani 1 1 d . . .
N1 N 0.25385(17) 0.53710(10) 1.01249(15) 0.0222(4) Uani 1 1 d . . .
F3 F 0.17608(18) 0.79161(11) 1.07751(17) 0.0612(6) Uani 1 1 d . . .
F5 F -0.1456(9) 0.6337(5) 0.6985(10) 0.056(2) Uani 0.75 1 d P A 1
F7 F 0.1743(2) 0.33217(11) 0.8305(2) 0.0842(8) Uani 1 1 d . . .
F4 F -0.0874(5) 0.7398(3) 0.6838(5) 0.099(2) Uani 0.75 1 d P A 1
O4 O 0.01918(15) 0.60982(9) 0.82504(14) 0.0273(4) Uani 1 1 d . . .
F1 F 0.30286(15) 0.78412(9) 0.96219(17) 0.0519(5) Uani 1 1 d . . .
F6 F -0.1947(4) 0.7121(3) 0.8082(5) 0.0825(18) Uani 0.75 1 d P A 1
O3 O 0.18130(14) 0.66586(8) 0.95907(13) 0.0249(4) Uani 1 1 d . . .
O1 O 0.11707(16) 0.48153(8) 0.84769(14) 0.0289(4) Uani 1 1 d . . .
N12 N 0.33514(16) 0.58943(9) 0.82550(15) 0.0197(4) Uani 1 1 d . . .
C14 C 0.3592(2) 0.56417(11) 1.00787(18) 0.0217(5) Uani 1 1 d . . .
C3 C 0.2927(3) 0.49232(14) 1.1821(2) 0.0332(6) Uani 1 1 d . . .
H3 H 0.2696 0.4658 1.2386 0.040 Uiso 1 1 calc R . .
C10 C 0.4732(2) 0.65736(13) 0.7351(2) 0.0291(5) Uani 1 1 d . . .
H10 H 0.4958 0.6779 0.6733 0.035 Uiso 1 1 calc R . .
C2 C 0.2225(2) 0.50122(13) 1.09622(19) 0.0277(5) Uani 1 1 d . . .
H2 H 0.1513 0.4814 1.0974 0.033 Uiso 1 1 calc R . .
C5 C 0.4321(2) 0.56069(13) 1.0947(2) 0.0272(5) Uani 1 1 d . . .
O2 O 0.0100(2) 0.42286(10) 0.96002(17) 0.0435(5) Uani 1 1 d . . .
C13 C 0.3974(2) 0.59694(12) 0.91375(18) 0.0210(5) Uani 1 1 d . . .
C6 C 0.5385(2) 0.59636(15) 1.0914(2) 0.0336(6) Uani 1 1 d . . .
H6 H 0.5865 0.5940 1.1484 0.040 Uiso 1 1 calc R . .
C11 C 0.3748(2) 0.61694(11) 0.73940(18) 0.0218(5) Uani 1 1 d . . .
C17 C 0.1939(2) 0.78702(13) 0.9762(3) 0.0370(7) Uani 1 1 d . . .
C15 C 0.3143(2) 0.60184(12) 0.63853(18) 0.0214(5) Uani 1 1 d . . .
C8 C 0.5010(2) 0.63311(12) 0.9150(2) 0.0261(5) Uani 1 1 d . . .
C4 C 0.3960(3) 0.52333(14) 1.1816(2) 0.0332(6) Uani 1 1 d . . .
H4 H 0.4425 0.5195 1.2394 0.040 Uiso 1 1 calc R . .
C7 C 0.5693(2) 0.63285(14) 1.0074(2) 0.0337(6) Uani 1 1 d . . .
H7 H 0.6358 0.6584 1.0088 0.040 Uiso 1 1 calc R . .
C19 C 0.0420(2) 0.73064(13) 0.8690(2) 0.0295(6) Uani 1 1 d . . .
H19 H 0.0128 0.7754 0.8587 0.035 Uiso 1 1 calc R . .
C16 C 0.1992(2) 0.55629(13) 0.64183(19) 0.0269(5) Uani 1 1 d . . .
H16 H 0.1656 0.5383 0.7165 0.032 Uiso 1 1 calc R . .
B16 B 0.3174(3) 0.51569(14) 0.5982(2) 0.0255(6) Uani 1 1 d . . .
H16A H 0.3624 0.4733 0.6388 0.031 Uiso 1 1 calc R . .
C23 C 0.0769(3) 0.36381(13) 0.8116(2) 0.0389(7) Uani 1 1 d . . .
C9 C 0.5348(2) 0.66580(13) 0.8234(2) 0.0302(6) Uani 1 1 d . . .
H9 H 0.5993 0.6933 0.8227 0.036 Uiso 1 1 calc R . .
C22 C 0.0644(2) 0.42926(11) 0.8809(2) 0.0242(5) Uani 1 1 d . . .
C20 C -0.0086(2) 0.67348(13) 0.8213(2) 0.0269(5) Uani 1 1 d . A .
C18 C 0.1350(2) 0.72196(12) 0.9317(2) 0.0255(5) Uani 1 1 d . . .
B1C B 0.3884(3) 0.58234(15) 0.5288(2) 0.0272(6) Uani 1 1 d . . .
H1C H 0.4804 0.5829 0.5236 0.033 Uiso 1 1 calc R . .
B20 B 0.3052(3) 0.51959(15) 0.4620(2) 0.0295(6) Uani 1 1 d . . .
H20 H 0.3428 0.4793 0.4119 0.035 Uiso 1 1 calc R . .
B21 B 0.1061(3) 0.58131(17) 0.5488(3) 0.0357(7) Uani 1 1 d . . .
H21 H 0.0143 0.5804 0.5568 0.043 Uiso 1 1 calc R . .
C21 C -0.1118(2) 0.68948(16) 0.7539(3) 0.0408(7) Uani 1 1 d . . .
B23 B 0.3007(3) 0.61023(15) 0.4254(2) 0.0325(7) Uani 1 1 d . . .
H23 H 0.3354 0.6288 0.3515 0.039 Uiso 1 1 calc R . .
B24 B 0.1854(3) 0.50186(16) 0.5382(2) 0.0309(6) Uani 1 1 d . . .
H24 H 0.1446 0.4500 0.5392 0.037 Uiso 1 1 calc R . .
B25 B 0.1891(3) 0.64455(16) 0.6151(2) 0.0309(6) Uani 1 1 d . . .
H25 H 0.1522 0.6844 0.6663 0.037 Uiso 1 1 calc R . .
B26 B 0.1773(3) 0.64832(16) 0.4789(2) 0.0350(7) Uani 1 1 d . . .
H26 H 0.1318 0.6913 0.4400 0.042 Uiso 1 1 calc R . .
B27 B 0.3099(3) 0.66136(15) 0.5389(2) 0.0303(6) Uani 1 1 d . . .
H27 H 0.3516 0.7129 0.5400 0.036 Uiso 1 1 calc R . .
B29 B 0.1742(3) 0.55996(16) 0.4305(2) 0.0319(7) Uani 1 1 d . . .
H29 H 0.1268 0.5457 0.3601 0.038 Uiso 1 1 calc R . .
F10 F -0.129(2) 0.6454(14) 0.688(3) 0.048(6) Uani 0.25 1 d PU A 2
F11 F -0.1264(13) 0.7475(6) 0.7267(13) 0.064(5) Uani 0.25 1 d PU A 2
F12 F -0.2021(13) 0.6734(6) 0.8248(15) 0.071(4) Uani 0.25 1 d PU A 2

loop_
_atom_site_aniso_label
_atom_site_aniso_U_11
_atom_site_aniso_U_22
_atom_site_aniso_U_33
_atom_site_aniso_U_23
_atom_site_aniso_U_13
_atom_site_aniso_U_12
Cu1 0.02349(16) 0.01853(14) 0.02290(17) -0.00003(11) -0.00147(11) -0.00205(11)
F9 0.131(2) 0.0437(11) 0.102(2) -0.0333(12) 0.0504(18) -0.0522(14)
F8 0.141(2) 0.0408(10) 0.0335(11) -0.0101(9) 0.0020(12) -0.0017(12)
F2 0.0757(16) 0.0202(8) 0.129(2) -0.0003(10) -0.0385(15) 0.0005(9)
N1 0.0259(10) 0.0218(9) 0.0189(10) -0.0016(8) 0.0012(8) 0.0011(8)
F3 0.0546(12) 0.0697(13) 0.0592(13) -0.0388(11) 0.0057(10) -0.0154(10)
F5 0.050(3) 0.047(3) 0.071(4) -0.003(2) -0.033(2) -0.0044(18)
F7 0.0902(19) 0.0528(12) 0.110(2) -0.0182(13) -0.0030(16) 0.0417(13)
F4 0.071(4) 0.110(4) 0.116(5) 0.079(4) -0.054(3) -0.036(3)
O4 0.0239(9) 0.0262(8) 0.0318(10) 0.0006(7) -0.0028(8) -0.0016(7)
F1 0.0316(9) 0.0400(9) 0.0841(15) -0.0135(9) 0.0083(10) -0.0113(8)
F6 0.0275(18) 0.117(4) 0.103(4) -0.051(4) -0.017(2) 0.029(3)
O3 0.0243(9) 0.0227(8) 0.0275(9) -0.0031(7) -0.0010(7) -0.0008(7)
O1 0.0391(11) 0.0225(8) 0.0252(9) -0.0025(7) 0.0035(8) -0.0075(7)
N12 0.0216(10) 0.0181(8) 0.0193(10) -0.0011(7) -0.0004(8) -0.0013(7)
C14 0.0265(12) 0.0208(10) 0.0178(11) -0.0039(9) -0.0015(9) 0.0046(9)
C3 0.0461(17) 0.0335(13) 0.0201(13) 0.0025(11) 0.0028(11) 0.0060(12)
C10 0.0319(14) 0.0262(12) 0.0291(13) 0.0002(10) 0.0032(11) -0.0090(10)
C2 0.0351(14) 0.0254(11) 0.0226(13) 0.0001(10) 0.0019(11) 0.0020(10)
C5 0.0316(13) 0.0272(12) 0.0228(12) -0.0059(10) -0.0042(10) 0.0069(10)
O2 0.0507(13) 0.0381(11) 0.0419(12) -0.0045(9) 0.0227(10) -0.0105(10)
C13 0.0217(11) 0.0194(9) 0.0218(12) -0.0045(9) -0.0005(9) 0.0007(9)
C6 0.0330(14) 0.0400(14) 0.0277(14) -0.0071(12) -0.0110(11) 0.0031(12)
C11 0.0262(12) 0.0197(10) 0.0194(11) -0.0035(9) -0.0001(9) 0.0005(9)
C17 0.0335(15) 0.0243(12) 0.0532(19) -0.0080(12) -0.0029(14) 0.0010(11)
C15 0.0236(12) 0.0210(10) 0.0196(11) 0.0006(9) 0.0021(9) -0.0030(9)
C8 0.0255(13) 0.0241(11) 0.0286(13) -0.0068(10) -0.0022(10) -0.0020(9)
C4 0.0430(16) 0.0369(14) 0.0195(12) -0.0023(11) -0.0076(11) 0.0100(12)
C7 0.0261(13) 0.0373(14) 0.0376(16) -0.0101(12) -0.0065(12) -0.0033(11)
C19 0.0284(13) 0.0228(11) 0.0372(15) -0.0009(11) 0.0006(11) 0.0051(10)
C16 0.0273(13) 0.0331(12) 0.0203(12) 0.0016(10) -0.0001(10) -0.0063(10)
B16 0.0343(15) 0.0185(11) 0.0235(14) -0.0007(10) -0.0043(12) 0.0006(11)
C23 0.056(2) 0.0205(12) 0.0401(17) -0.0024(11) 0.0096(15) -0.0020(12)
C9 0.0259(13) 0.0288(12) 0.0359(15) -0.0035(11) 0.0005(11) -0.0098(10)
C22 0.0236(12) 0.0211(10) 0.0278(13) 0.0004(10) -0.0009(10) 0.0016(9)
C20 0.0220(12) 0.0292(12) 0.0294(13) 0.0000(10) 0.0026(10) 0.0027(10)
C18 0.0246(12) 0.0215(11) 0.0306(13) -0.0039(10) 0.0057(10) 0.0005(9)
B1C 0.0302(15) 0.0285(13) 0.0230(14) -0.0026(11) 0.0046(11) 0.0007(11)
B20 0.0422(17) 0.0243(13) 0.0220(14) -0.0011(11) -0.0039(13) 0.0047(12)
B21 0.0306(16) 0.0460(18) 0.0305(16) -0.0040(14) -0.0065(13) 0.0028(14)
C21 0.0263(14) 0.0383(15) 0.058(2) -0.0048(15) -0.0127(14) 0.0038(12)
B23 0.049(2) 0.0269(14) 0.0212(14) 0.0030(11) 0.0012(13) -0.0003(13)
B24 0.0377(17) 0.0306(14) 0.0244(15) -0.0005(12) -0.0072(13) -0.0073(13)
B25 0.0299(15) 0.0333(14) 0.0295(16) -0.0007(12) -0.0013(12) 0.0076(12)
B26 0.0475(19) 0.0299(14) 0.0274(16) 0.0008(12) -0.0055(14) 0.0119(14)
B27 0.0442(18) 0.0227(13) 0.0241(15) 0.0039(11) 0.0050(13) 0.0002(12)
B29 0.0393(17) 0.0359(15) 0.0203(14) 0.0026(12) -0.0063(12) 0.0038(13)
F10 0.046(9) 0.043(9) 0.054(9) -0.022(8) -0.032(7) 0.029(9)
F11 0.071(10) 0.021(4) 0.101(11) -0.005(6) -0.056(8) 0.013(5)
F12 0.032(5) 0.084(8) 0.098(8) -0.013(8) 0.008(5) 0.013(7)

loop_
_atom_type_symbol
_atom_type_description
_atom_type_scat_dispersion_real
_atom_type_scat_dispersion_imag
_atom_type_scat_source
C C 0.0033 0.0016 'International Tables Vol C Tables 4.2.6.8 and 6.1.1.4'
H H 0.0000 0.0000 'International Tables Vol C Tables 4.2.6.8 and 6.1.1.4'
B B 0.0013 0.0007 'International Tables Vol C Tables 4.2.6.8 and 6.1.1.4'
Cu Cu 0.3201 1.2651 'International Tables Vol C Tables 4.2.6.8 and 6.1.1.4'
F F 0.0171 0.0103 'International Tables Vol C Tables 4.2.6.8 and 6.1.1.4'
N N 0.0061 0.0033 'International Tables Vol C Tables 4.2.6.8 and 6.1.1.4'
O O 0.0106 0.0060 'International Tables Vol C Tables 4.2.6.8 and 6.1.1.4'

loop_
_geom_angle_atom_site_label_1
_geom_angle_atom_site_label_2
_geom_angle_atom_site_label_3
_geom_angle
_geom_angle_site_symmetry_3
N1 Cu1 O2 95.81(8) 3_567
O4 Cu1 N1 176.63(8) .
O4 Cu1 O2 81.78(8) 3_567
O3 Cu1 N1 86.07(8) .
O3 Cu1 O4 91.46(7) .
O3 Cu1 O2 87.82(7) 3_567
O1 Cu1 N1 94.21(8) .
O1 Cu1 O4 88.69(8) .
O1 Cu1 O3 167.50(8) .
O1 Cu1 O2 104.56(7) 3_567
C14 N1 Cu1 119.49(16) .
C2 N1 Cu1 119.00(18) .
C2 N1 C14 119.5(2) .
C20 O4 Cu1 124.65(17) .
C18 O3 Cu1 125.59(17) .
C22 O1 Cu1 127.65(17) .
C11 N12 C13 117.8(2) .
N1 C14 C5 120.8(2) .
N1 C14 C13 119.8(2) .
C5 C14 C13 119.4(2) .
C2 C3 H3 120.6 .
C4 C3 H3 120.6 .
C4 C3 C2 118.8(3) .
C11 C10 H10 120.7 .
C9 C10 H10 120.7 .
C9 C10 C11 118.6(2) .
N1 C2 C3 122.4(3) .
N1 C2 H2 118.8 .
C3 C2 H2 118.8 .
C14 C5 C6 119.5(2) .
C4 C5 C14 117.9(2) .
C4 C5 C6 122.7(2) .
C22 O2 Cu1 163.1(2) 3_567
N12 C13 C14 119.0(2) .
N12 C13 C8 122.2(2) .
C8 C13 C14 118.7(2) .
C5 C6 H6 119.5 .
C7 C6 C5 120.9(2) .
C7 C6 H6 119.5 .
N12 C11 C10 123.7(2) .
N12 C11 C15 118.6(2) .
C10 C11 C15 117.7(2) .
F2 C17 F3 107.4(2) .
F2 C17 C18 112.2(2) .
F3 C17 C18 110.2(2) .
F1 C17 F2 107.7(3) .
F1 C17 F3 107.6(3) .
F1 C17 C18 111.5(2) .
C11 C15 C16 118.58(19) .
C11 C15 B16 115.48(19) .
C11 C15 B1C 120.4(2) .
C11 C15 B25 118.0(2) .
C11 C15 B27 122.2(2) .
C16 C15 B16 61.24(16) .
C16 C15 B1C 110.24(18) .
C16 C15 B25 61.66(16) .
C16 C15 B27 110.5(2) .
B16 C15 B25 114.6(2) .
B1C C15 B16 62.09(16) .
B1C C15 B25 114.0(2) .
B1C C15 B27 62.46(16) .
B27 C15 B16 113.81(19) .
B27 C15 B25 62.24(17) .
C13 C8 C7 119.9(2) .
C9 C8 C13 117.6(2) .
C9 C8 C7 122.5(2) .
C3 C4 C5 120.4(2) .
C3 C4 H4 119.8 .
C5 C4 H4 119.8 .
C6 C7 C8 121.0(3) .
C6 C7 H7 119.5 .
C8 C7 H7 119.5 .
C20 C19 H19 119.6 .
C18 C19 H19 119.6 .
C18 C19 C20 120.9(2) .
C15 C16 H16 120.0 .
C15 C16 B16 62.16(15) .
C15 C16 B21 112.4(2) .
C15 C16 B24 112.5(2) .
C15 C16 B25 62.05(16) .
B16 C16 H16 116.9 .
B16 C16 B25 115.7(2) .
B21 C16 H16 117.8 .
B21 C16 B16 115.6(2) .
B21 C16 B25 62.61(18) .
B24 C16 H16 117.7 .
B24 C16 B16 62.68(17) .
B24 C16 B21 63.54(18) .
B24 C16 B25 115.6(2) .
B25 C16 H16 117.0 .
C15 B16 H16A 124.5 .
C15 B16 B1C 58.75(15) .
C15 B16 B20 105.02(18) .
C15 B16 B24 104.7(2) .
C16 B16 C15 56.61(14) .
C16 B16 H16A 125.3 .
C16 B16 B1C 103.92(19) .
C16 B16 B20 104.2(2) .
C16 B16 B24 58.47(17) .
B1C B16 H16A 122.2 .
B20 B16 H16A 122.8 .
B20 B16 B1C 60.22(17) .
B20 B16 B24 60.14(18) .
B24 B16 H16A 122.0 .
B24 B16 B1C 108.2(2) .
F9 C23 F7 106.5(3) .
F9 C23 C22 111.7(3) .
F8 C23 F9 107.9(3) .
F8 C23 F7 106.5(3) .
F8 C23 C22 113.6(2) .
F7 C23 C22 110.3(3) .
C10 C9 C8 119.9(2) .
C10 C9 H9 120.1 .
C8 C9 H9 120.1 .
O1 C22 C23 113.1(2) .
O2 C22 O1 129.5(2) .
O2 C22 C23 117.3(2) .
O4 C20 C19 128.7(2) .
O4 C20 C21 115.1(2) .
C19 C20 C21 116.2(2) .
O3 C18 C17 112.5(2) .
O3 C18 C19 128.3(2) .
C19 C18 C17 119.2(2) .
C15 B1C B16 59.16(15) .
C15 B1C H1C 124.6 .
C15 B1C B20 104.9(2) .
C15 B1C B23 104.6(2) .
C15 B1C B27 58.79(15) .
B16 B1C H1C 121.2 .
B16 B1C B20 59.69(16) .
B16 B1C B23 108.2(2) .
B16 B1C B27 108.4(2) .
B20 B1C H1C 122.2 .
B20 B1C B27 108.2(2) .
B23 B1C H1C 122.4 .
B23 B1C B20 60.62(17) .
B23 B1C B27 59.47(17) .
B27 B1C H1C 121.5 .
B16 B20 B1C 60.09(16) .
B16 B20 H20 121.6 .
B16 B20 B23 107.79(19) .
B16 B20 B24 60.13(17) .
B16 B20 B29 108.2(2) .
B1C B20 H20 121.8 .
B1C B20 B23 59.66(17) .
B1C B20 B29 107.9(2) .
B23 B20 H20 122.0 .
B24 B20 B1C 108.1(2) .
B24 B20 H20 121.7 .
B24 B20 B23 107.8(2) .
B24 B20 B29 60.04(18) .
B29 B20 H20 121.6 .
B29 B20 B23 60.00(18) .
C16 B21 H21 125.2 .
C16 B21 B24 58.22(17) .
C16 B21 B25 59.23(16) .
C16 B21 B26 104.3(2) .
C16 B21 B29 104.0(2) .
B24 B21 H21 121.4 .
B25 B21 H21 121.2 .
B25 B21 B24 108.4(2) .
B25 B21 B26 59.46(18) .
B25 B21 B29 108.2(2) .
B26 B21 H21 122.4 .
B26 B21 B24 108.2(2) .
B26 B21 B29 60.54(18) .
B29 B21 H21 122.4 .
B29 B21 B24 59.82(18) .
F5 C21 F4 105.7(7) .
F5 C21 C20 112.5(5) .
F5 C21 F12 87.0(8) .
F4 C21 C20 110.2(3) .
F4 C21 F12 137.4(6) .
F6 C21 F5 108.9(6) .
F6 C21 F4 107.2(4) .
F6 C21 C20 112.0(3) .
F6 C21 F12 32.0(4) .
F10 C21 F5 14(2) .
F10 C21 F4 93.3(17) .
F10 C21 F6 119.1(14) .
F10 C21 C20 113.1(11) .
F10 C21 F12 100.1(17) .
F11 C21 F5 122.9(9) .
F11 C21 F4 33.1(8) .
F11 C21 F6 74.7(8) .
F11 C21 C20 118.4(7) .
F11 C21 F10 114.7(17) .
F11 C21 F12 106.1(9) .
F12 C21 C20 101.4(7) .
B1C B23 B20 59.72(16) .
B1C B23 H23 121.7 .
B1C B23 B26 108.4(2) .
B1C B23 B29 107.9(2) .
B20 B23 H23 121.8 .
B26 B23 B20 108.3(2) .
B26 B23 H23 121.4 .
B26 B23 B29 60.33(19) .
B27 B23 B1C 60.39(17) .
B27 B23 B20 108.2(2) .
B27 B23 H23 121.4 .
B27 B23 B26 60.09(19) .
B27 B23 B29 108.3(2) .
B29 B23 B20 59.92(17) .
B29 B23 H23 121.7 .
C16 B24 B16 58.85(16) .
C16 B24 B20 104.2(2) .
C16 B24 B21 58.23(17) .
C16 B24 H24 125.3 .
C16 B24 B29 104.0(2) .
B16 B24 B20 59.73(17) .
B16 B24 B21 108.1(2) .
B16 B24 H24 121.3 .
B16 B24 B29 108.2(2) .
B20 B24 B21 108.1(2) .
B20 B24 H24 122.4 .
B20 B24 B29 60.41(18) .
B21 B24 H24 121.5 .
B29 B24 B21 59.83(18) .
B29 B24 H24 122.4 .
C15 B25 B21 104.2(2) .
C15 B25 H25 124.7 .
C15 B25 B26 105.0(2) .
C15 B25 B27 58.58(16) .
C16 B25 C15 56.30(15) .
C16 B25 B21 58.16(17) .
C16 B25 H25 125.6 .
C16 B25 B26 104.2(2) .
C16 B25 B27 103.4(2) .
B21 B25 H25 122.2 .
B21 B25 B27 107.9(2) .
B26 B25 B21 60.38(19) .
B26 B25 H25 122.6 .
B26 B25 B27 60.14(19) .
B27 B25 H25 122.5 .
B21 B26 B23 107.6(2) .
B21 B26 H26 121.9 .
B21 B26 B29 59.74(18) .
B23 B26 H26 122.1 .
B23 B26 B29 59.96(18) .
B25 B26 B21 60.15(18) .
B25 B26 B23 107.9(2) .
B25 B26 H26 121.4 .
B25 B26 B27 60.31(18) .
B25 B26 B29 108.1(2) .
B27 B26 B21 107.8(2) .
B27 B26 B23 59.31(18) .
B27 B26 H26 122.0 .
B27 B26 B29 107.4(2) .
B29 B26 H26 121.9 .
C15 B27 B1C 58.75(15) .
C15 B27 B23 105.06(19) .
C15 B27 B25 59.18(16) .
C15 B27 B26 105.0(2) .
C15 B27 H27 124.5 .
B1C B27 B25 108.5(2) .
B1C B27 H27 121.2 .
B23 B27 B1C 60.13(17) .
B23 B27 B25 108.3(2) .
B23 B27 B26 60.59(19) .
B23 B27 H27 122.0 .
B25 B27 H27 121.4 .
B26 B27 B1C 108.6(2) .
B26 B27 B25 59.54(18) .
B26 B27 H27 122.2 .
B20 B29 B23 60.08(18) .
B20 B29 B26 107.9(2) .
B20 B29 H29 121.8 .
B21 B29 B20 107.8(2) .
B21 B29 B23 107.4(2) .
B21 B29 B26 59.73(18) .
B21 B29 H29 121.9 .
B23 B29 B26 59.71(18) .
B23 B29 H29 122.1 .
B24 B29 B20 59.55(18) .
B24 B29 B21 60.34(18) .
B24 B29 B23 107.5(2) .
B24 B29 B26 108.0(2) .
B24 B29 H29 121.8 .
B26 B29 H29 121.8 .

loop_
_geom_bond_atom_site_label_1
_geom_bond_atom_site_label_2
_geom_bond_distance
_geom_bond_site_symmetry_2
Cu1 N1 1.986(2) .
Cu1 O4 1.9557(18) .
Cu1 O3 1.9514(16) .
Cu1 O1 1.9371(16) .
Cu1 O2 2.390(2) 3_567
F9 C23 1.312(4) .
F8 C23 1.301(4) .
F2 C17 1.327(3) .
N1 C14 1.360(3) .
N1 C2 1.333(3) .
F3 C17 1.327(4) .
F5 C21 1.339(11) .
F7 C23 1.329(4) .
F4 C21 1.349(6) .
O4 C20 1.257(3) .
F1 C17 1.314(3) .
F6 C21 1.289(6) .
O3 C18 1.252(3) .
O1 C22 1.253(3) .
N12 C13 1.363(3) .
N12 C11 1.318(3) .
C14 C5 1.416(3) .
C14 C13 1.441(3) .
C3 H3 0.9300 .
C3 C2 1.394(4) .
C3 C4 1.366(4) .
C10 H10 0.9300 .
C10 C11 1.404(3) .
C10 C9 1.361(4) .
C2 H2 0.9300 .
C5 C6 1.440(4) .
C5 C4 1.397(4) .
O2 Cu1 2.390(2) 3_567
O2 C22 1.219(3) .
C13 C8 1.414(3) .
C6 H6 0.9300 .
C6 C7 1.340(4) .
C11 C15 1.512(3) .
C17 C18 1.533(4) .
C15 C16 1.624(3) .
C15 B16 1.720(3) .
C15 B1C 1.713(4) .
C15 B25 1.725(4) .
C15 B27 1.714(4) .
C8 C7 1.440(3) .
C8 C9 1.396(4) .
C4 H4 0.9300 .
C7 H7 0.9300 .
C19 H19 0.9300 .
C19 C20 1.387(4) .
C19 C18 1.379(4) .
C16 H16 1.1000 .
C16 B16 1.705(4) .
C16 B21 1.699(4) .
C16 B24 1.699(4) .
C16 B25 1.718(4) .
B16 H16A 1.1000 .
B16 B1C 1.771(4) .
B16 B20 1.764(4) .
B16 B24 1.771(4) .
C23 C22 1.541(4) .
C9 H9 0.9300 .
C20 C21 1.533(4) .
B1C H1C 1.1000 .
B1C B20 1.773(4) .
B1C B23 1.772(4) .
B1C B27 1.776(4) .
B20 H20 1.1000 .
B20 B23 1.789(4) .
B20 B24 1.771(5) .
B20 B29 1.786(5) .
B21 H21 1.1000 .
B21 B24 1.789(5) .
B21 B25 1.776(5) .
B21 B26 1.780(5) .
B21 B29 1.780(5) .
C21 F10 1.21(3) .
C21 F11 1.170(12) .
C21 F12 1.450(18) .
B23 H23 1.1000 .
B23 B26 1.783(5) .
B23 B27 1.760(4) .
B23 B29 1.788(5) .
B24 H24 1.1000 .
B24 B29 1.780(4) .
B25 H25 1.1000 .
B25 B26 1.763(4) .
B25 B27 1.777(5) .
B26 H26 1.1000 .
B26 B27 1.774(5) .
B26 B29 1.794(4) .
B27 H27 1.1000 .
B29 H29 1.1000 .
